data_4063799
loop_
_publ_author_name
'Voss, Tanja'
'Sortais, Jean-Baptiste'
'Fr\"ohlich, Roland'
'Kehr, Gerald'
'Erker, Gerhard'

_publ_section_title
;
 Alkene Addition of Frustrated P/B and N/B Lewis Pairs at the
 [3]Ferrocenophane Framework
;
_journal_issue 3
_journal_name_full Organometallics
_journal_page_first 584
_journal_paper_doi 10.1021/om100949k
_journal_volume 30
_journal_year 2011
_chemical_formula_sum 'C20 H25 Fe N O2'
_chemical_formula_weight 367.26
_chemical_name_systematic
; 
 ? 
;
_space_group_IT_number 14
_symmetry_cell_setting monoclinic
_symmetry_space_group_name_Hall '-P 2ybc'
_symmetry_space_group_name_H-M 'P 1 21/c 1'
_atom_sites_solution_hydrogens geom
_atom_sites_solution_primary direct
_atom_sites_solution_secondary difmap
_audit_creation_method SHELXL-97
_cell_angle_alpha 90.00
_cell_angle_beta 101.730(1)
_cell_angle_gamma 90.00
_cell_formula_units_Z 4
_cell_length_a 14.9835(4)
_cell_length_b 8.5481(1)
_cell_length_c 14.0395(2)
_cell_measurement_reflns_used 2251
_cell_measurement_temperature 223(2)
_cell_measurement_theta_max 27.88
_cell_measurement_theta_min 0.41
_cell_volume 1760.63(6)
_computing_cell_refinement 'Collect (Nonius B.V., 1998)'
_computing_data_collection 'Collect (Nonius B.V., 1998)'
_computing_data_reduction 'Denzo-SMN (Otwinowski & MInor, 1997)'
_computing_molecular_graphics 'XP (Bruker AXS, 2000)'
_computing_publication_material 'SHELXL-97 (Sheldrick, 1997)'
_computing_structure_refinement 'SHELXL-97 (Sheldrick, 1997)'
_computing_structure_solution 'SHELXS-97 (Sheldrick, 1990)'
_diffrn_ambient_temperature 223(2)
_diffrn_measured_fraction_theta_full 0.992
_diffrn_measured_fraction_theta_max 0.992
_diffrn_measurement_device_type 'Nonius KappaCCD'
_diffrn_measurement_method '\w and \f scans'
_diffrn_radiation_monochromator graphite
_diffrn_radiation_source 'rotating anode Nonius FR591'
_diffrn_radiation_type MoK\a
_diffrn_radiation_wavelength 0.71073
_diffrn_reflns_av_R_equivalents 0.0525
_diffrn_reflns_av_sigmaI/netI 0.0522
_diffrn_reflns_limit_h_max 16
_diffrn_reflns_limit_h_min -19
_diffrn_reflns_limit_k_max 8
_diffrn_reflns_limit_k_min -11
_diffrn_reflns_limit_l_max 13
_diffrn_reflns_limit_l_min -18
_diffrn_reflns_number 11794
_diffrn_reflns_theta_full 27.87
_diffrn_reflns_theta_max 27.87
_diffrn_reflns_theta_min 2.81
_exptl_absorpt_coefficient_mu 0.868
_exptl_absorpt_correction_T_max 0.9417
_exptl_absorpt_correction_T_min 0.7510
_exptl_absorpt_correction_type multi-scan
_exptl_absorpt_process_details 'SORTAV (Blessing, 1995 & 1997)'
_exptl_crystal_colour red-orange
_exptl_crystal_density_diffrn 1.386
_exptl_crystal_density_method 'not measured'
_exptl_crystal_description needle
_exptl_crystal_F_000 776
_exptl_crystal_size_max 0.35
_exptl_crystal_size_mid 0.10
_exptl_crystal_size_min 0.07
_refine_diff_density_max 0.343
_refine_diff_density_min -0.410
_refine_diff_density_rms 0.051
_refine_ls_extinction_method none
_refine_ls_goodness_of_fit_ref 1.027
_refine_ls_hydrogen_treatment constr
_refine_ls_matrix_type full
_refine_ls_number_parameters 221
_refine_ls_number_reflns 4165
_refine_ls_number_restraints 0
_refine_ls_restrained_S_all 1.027
_refine_ls_R_factor_all 0.0609
_refine_ls_R_factor_gt 0.0367
_refine_ls_shift/su_max 0.001
_refine_ls_shift/su_mean 0.000
_refine_ls_structure_factor_coef Fsqd
_refine_ls_weighting_details 'calc w=1/[\s^2^(Fo^2^)+(0.0430P)^2^+0.2380P] where P=(Fo^2^+2Fc^2^)/3'
_refine_ls_weighting_scheme calc
_refine_ls_wR_factor_gt 0.0865
_refine_ls_wR_factor_ref 0.0953
_reflns_number_gt 3052
_reflns_number_total 4165
_reflns_threshold_expression >2sigma(I)
_cod_data_source_file om100949k_si_007.cif
_cod_data_source_block erk4718
_cod_original_sg_symbol_H-M P21/c
_cod_database_code 4063799

loop_
_symmetry_equiv_pos_as_xyz
'x, y, z'
'-x, y+1/2, -z+1/2'
'-x, -y, -z'
'x, -y-1/2, z-1/2'

loop_
_atom_site_label
_atom_site_type_symbol
_atom_site_fract_x
_atom_site_fract_y
_atom_site_fract_z
_atom_site_U_iso_or_equiv
_atom_site_adp_type
_atom_site_occupancy
_atom_site_symmetry_multiplicity
_atom_site_calc_flag
_atom_site_refinement_flags
Fe Fe 0.169785(18) 0.14007(3) 0.52229(2) 0.03187(11) Uani 1 1 d .
N1 N 0.40718(12) 0.4289(2) 0.61490(13) 0.0460(4) Uani 1 1 d .
C1 C 0.25406(14) 0.0006(2) 0.46553(15) 0.0369(5) Uani 1 1 d .
C2 C 0.19846(14) -0.0923(2) 0.51407(16) 0.0406(5) Uani 1 1 d .
H2 H 0.2198 -0.1609 0.5660 0.049 Uiso 1 1 calc R
C3 C 0.10544(14) -0.0645(2) 0.47137(16) 0.0436(5) Uani 1 1 d .
H3 H 0.0547 -0.1096 0.4907 0.052 Uiso 1 1 calc R
C4 C 0.10312(14) 0.0433(2) 0.39452(16) 0.0447(5) Uani 1 1 d .
H4 H 0.0503 0.0824 0.3536 0.054 Uiso 1 1 calc R
C5 C 0.19381(14) 0.0823(2) 0.38984(14) 0.0403(5) Uani 1 1 d .
H5 H 0.2115 0.1505 0.3445 0.048 Uiso 1 1 calc R
C6 C 0.35634(14) 0.0191(2) 0.49313(16) 0.0439(5) Uani 1 1 d .
H6 H 0.3808 -0.0179 0.4367 0.053 Uiso 1 1 calc R
C7 C 0.39701(16) -0.0882(3) 0.57846(18) 0.0544(6) Uani 1 1 d .
H7A H 0.3700 -0.0636 0.6339 0.082 Uiso 1 1 calc R
H7B H 0.4624 -0.0723 0.5958 0.082 Uiso 1 1 calc R
H7C H 0.3843 -0.1964 0.5597 0.082 Uiso 1 1 calc R
C8 C 0.38744(14) 0.1894(3) 0.51068(16) 0.0436(5) Uani 1 1 d .
H8A H 0.3596 0.2506 0.4533 0.052 Uiso 1 1 calc R
H8B H 0.4536 0.1928 0.5156 0.052 Uiso 1 1 calc R
C9 C 0.36544(13) 0.2711(2) 0.60147(15) 0.0386(5) Uani 1 1 d .
H9 H 0.3931 0.2076 0.6589 0.046 Uiso 1 1 calc R
C10 C 0.26453(13) 0.2826(2) 0.59981(14) 0.0352(4) Uani 1 1 d .
C11 C 0.21784(14) 0.2005(2) 0.66357(14) 0.0405(5) Uani 1 1 d .
H11 H 0.2453 0.1345 0.7147 0.049 Uiso 1 1 calc R
C12 C 0.12309(15) 0.2347(3) 0.63728(16) 0.0442(5) Uani 1 1 d .
H12 H 0.0774 0.1945 0.6674 0.053 Uiso 1 1 calc R
C13 C 0.10970(14) 0.3400(2) 0.55771(16) 0.0404(5) Uani 1 1 d .
H13 H 0.0534 0.3814 0.5258 0.048 Uiso 1 1 calc R
C14 C 0.19695(14) 0.3729(2) 0.53389(15) 0.0358(4) Uani 1 1 d .
C15 C 0.21294(14) 0.4736(2) 0.45529(15) 0.0391(5) Uani 1 1 d .
H15 H 0.2736 0.4852 0.4482 0.047 Uiso 1 1 calc R
C16 C 0.14996(14) 0.5502(2) 0.39312(16) 0.0441(5) Uani 1 1 d .
H16 H 0.0887 0.5399 0.3985 0.053 Uiso 1 1 calc R
C17 C 0.17150(16) 0.6508(2) 0.31602(16) 0.0429(5) Uani 1 1 d .
O18 O 0.24576(12) 0.6730(2) 0.29834(13) 0.0621(5) Uani 1 1 d .
O19 O 0.09471(10) 0.71791(18) 0.26604(11) 0.0513(4) Uani 1 1 d .
C20 C 0.10536(18) 0.8303(3) 0.19254(17) 0.0577(6) Uani 1 1 d .
H20A H 0.1619 0.8873 0.2136 0.086 Uiso 1 1 calc R
H20B H 0.0546 0.9031 0.1825 0.086 Uiso 1 1 calc R
H20C H 0.1067 0.7763 0.1321 0.086 Uiso 1 1 calc R
C21 C 0.38373(17) 0.5046(3) 0.70027(19) 0.0623(7) Uani 1 1 d .
H21A H 0.4031 0.4388 0.7570 0.093 Uiso 1 1 calc R
H21B H 0.3183 0.5202 0.6893 0.093 Uiso 1 1 calc R
H21C H 0.4143 0.6050 0.7110 0.093 Uiso 1 1 calc R
C22 C 0.50673(16) 0.4228(3) 0.6279(2) 0.0640(7) Uani 1 1 d .
H22A H 0.5319 0.5262 0.6445 0.096 Uiso 1 1 calc R
H22B H 0.5231 0.3879 0.5680 0.096 Uiso 1 1 calc R
H22C H 0.5310 0.3504 0.6799 0.096 Uiso 1 1 calc R

loop_
_atom_site_aniso_label
_atom_site_aniso_U_11
_atom_site_aniso_U_22
_atom_site_aniso_U_33
_atom_site_aniso_U_23
_atom_site_aniso_U_13
_atom_site_aniso_U_12
Fe 0.03288(17) 0.03291(17) 0.03002(17) -0.00402(11) 0.00688(12) -0.00114(10)
N1 0.0390(10) 0.0502(11) 0.0451(11) 0.0017(9) 0.0000(8) -0.0107(8)
C1 0.0403(11) 0.0354(11) 0.0359(11) -0.0053(9) 0.0101(9) 0.0043(8)
C2 0.0447(12) 0.0308(10) 0.0465(13) -0.0011(9) 0.0096(10) 0.0030(8)
C3 0.0408(12) 0.0363(11) 0.0537(14) -0.0092(10) 0.0097(10) -0.0059(9)
C4 0.0404(12) 0.0479(13) 0.0409(13) -0.0138(10) -0.0032(10) 0.0042(9)
C5 0.0516(13) 0.0422(11) 0.0274(11) -0.0042(9) 0.0087(9) 0.0027(9)
C6 0.0389(12) 0.0530(13) 0.0424(13) -0.0013(10) 0.0144(10) 0.0078(9)
C7 0.0422(13) 0.0571(14) 0.0621(16) 0.0050(12) 0.0066(11) 0.0134(10)
C8 0.0332(11) 0.0547(13) 0.0449(13) 0.0004(10) 0.0130(10) -0.0023(9)
C9 0.0368(11) 0.0426(12) 0.0342(11) 0.0003(9) 0.0017(9) -0.0048(8)
C10 0.0362(11) 0.0397(11) 0.0294(10) -0.0086(8) 0.0062(9) -0.0047(8)
C11 0.0484(13) 0.0464(11) 0.0278(11) -0.0066(9) 0.0105(9) -0.0063(9)
C12 0.0454(13) 0.0508(13) 0.0415(13) -0.0133(10) 0.0207(10) -0.0076(9)
C13 0.0359(11) 0.0398(11) 0.0465(13) -0.0131(9) 0.0111(10) 0.0003(8)
C14 0.0374(11) 0.0313(10) 0.0380(11) -0.0073(8) 0.0062(9) -0.0005(8)
C15 0.0363(11) 0.0359(11) 0.0444(12) -0.0062(9) 0.0065(10) -0.0023(8)
C16 0.0385(12) 0.0401(12) 0.0536(14) 0.0009(10) 0.0090(10) 0.0010(9)
C17 0.0488(13) 0.0347(11) 0.0432(13) -0.0063(9) 0.0051(10) 0.0041(9)
O18 0.0500(10) 0.0686(11) 0.0709(12) 0.0166(9) 0.0198(9) 0.0086(8)
O19 0.0504(10) 0.0501(9) 0.0501(10) 0.0077(7) 0.0023(8) 0.0044(7)
C20 0.0727(18) 0.0586(15) 0.0400(14) 0.0055(11) 0.0074(12) 0.0093(12)
C21 0.0629(16) 0.0603(16) 0.0594(17) -0.0171(13) 0.0021(13) -0.0156(12)
C22 0.0447(14) 0.0785(18) 0.0651(17) 0.0030(14) 0.0022(12) -0.0197(12)

loop_
_atom_type_symbol
_atom_type_description
_atom_type_scat_dispersion_real
_atom_type_scat_dispersion_imag
_atom_type_scat_source
C C 0.0033 0.0016 'International Tables Vol C Tables 4.2.6.8 and 6.1.1.4'
H H 0.0000 0.0000 'International Tables Vol C Tables 4.2.6.8 and 6.1.1.4'
N N 0.0061 0.0033 'International Tables Vol C Tables 4.2.6.8 and 6.1.1.4'
O O 0.0106 0.0060 'International Tables Vol C Tables 4.2.6.8 and 6.1.1.4'
Fe Fe 0.3463 0.8444 'International Tables Vol C Tables 4.2.6.8 and 6.1.1.4'

loop_
_geom_angle_atom_site_label_1
_geom_angle_atom_site_label_2
_geom_angle_atom_site_label_3
_geom_angle
C10 Fe C1 98.17(8)
C10 Fe C5 113.97(8)
C1 Fe C5 41.42(8)
C10 Fe C14 41.94(8)
C1 Fe C14 118.69(8)
C5 Fe C14 104.03(9)
C10 Fe C11 41.29(8)
C1 Fe C11 114.20(9)
C5 Fe C11 149.68(8)
C14 Fe C11 69.36(8)
C10 Fe C13 70.06(8)
C1 Fe C13 159.28(8)
C5 Fe C13 126.71(9)
C14 Fe C13 41.47(8)
C11 Fe C13 68.63(9)
C10 Fe C2 119.08(8)
C1 Fe C2 41.02(8)
C5 Fe C2 68.41(9)
C14 Fe C2 156.53(9)
C11 Fe C2 105.40(9)
C13 Fe C2 159.69(9)
C10 Fe C4 152.22(9)
C1 Fe C4 69.33(8)
C5 Fe C4 40.67(8)
C14 Fe C4 121.42(9)
C11 Fe C4 166.45(9)
C13 Fe C4 113.08(9)
C2 Fe C4 68.11(8)
C10 Fe C12 69.63(8)
C1 Fe C12 152.36(9)
C5 Fe C12 166.19(9)
C14 Fe C12 69.23(8)
C11 Fe C12 40.75(8)
C13 Fe C12 40.51(9)
C2 Fe C12 122.53(9)
C4 Fe C12 131.81(9)
C10 Fe C3 158.85(8)
C1 Fe C3 69.28(8)
C5 Fe C3 68.37(9)
C14 Fe C3 159.12(9)
C11 Fe C3 127.13(9)
C13 Fe C3 126.79(8)
C2 Fe C3 40.62(8)
C4 Fe C3 40.39(9)
C12 Fe C3 113.48(9)
C22 N1 C21 108.67(18)
C22 N1 C9 112.10(18)
C21 N1 C9 109.92(17)
C2 C1 C5 106.64(18)
C2 C1 C6 126.76(19)
C5 C1 C6 126.45(19)
C2 C1 Fe 70.44(11)
C5 C1 Fe 69.69(11)
C6 C1 Fe 121.42(14)
C3 C2 C1 108.96(19)
C3 C2 Fe 70.21(11)
C1 C2 Fe 68.54(11)
C3 C2 H2 125.5
C1 C2 H2 125.5
Fe C2 H2 127.3
C4 C3 C2 107.49(19)
C4 C3 Fe 69.37(12)
C2 C3 Fe 69.18(11)
C4 C3 H3 126.3
C2 C3 H3 126.3
Fe C3 H3 126.8
C5 C4 C3 108.32(18)
C5 C4 Fe 69.04(11)
C3 C4 Fe 70.24(12)
C5 C4 H4 125.8
C3 C4 H4 125.8
Fe C4 H4 126.5
C4 C5 C1 108.56(19)
C4 C5 Fe 70.30(12)
C1 C5 Fe 68.89(11)
C4 C5 H5 125.7
C1 C5 H5 125.7
Fe C5 H5 126.7
C1 C6 C7 111.05(18)
C1 C6 C8 113.57(16)
C7 C6 C8 112.50(19)
C1 C6 H6 106.4
C7 C6 H6 106.4
C8 C6 H6 106.4
C6 C7 H7A 109.5
C6 C7 H7B 109.5
H7A C7 H7B 109.5
C6 C7 H7C 109.5
H7A C7 H7C 109.5
H7B C7 H7C 109.5
C6 C8 C9 116.93(17)
C6 C8 H8A 108.1
C9 C8 H8A 108.1
C6 C8 H8B 108.1
C9 C8 H8B 108.1
H8A C8 H8B 107.3
N1 C9 C10 109.76(16)
N1 C9 C8 111.15(16)
C10 C9 C8 113.38(16)
N1 C9 H9 107.4
C10 C9 H9 107.4
C8 C9 H9 107.4
C11 C10 C14 107.14(17)
C11 C10 C9 125.10(18)
C14 C10 C9 127.75(18)
C11 C10 Fe 70.13(11)
C14 C10 Fe 69.68(11)
C9 C10 Fe 124.22(13)
C12 C11 C10 109.08(19)
C12 C11 Fe 70.28(12)
C10 C11 Fe 68.58(11)
C12 C11 H11 125.5
C10 C11 H11 125.5
Fe C11 H11 127.3
C13 C12 C11 107.99(18)
C13 C12 Fe 69.29(11)
C11 C12 Fe 68.98(11)
C13 C12 H12 126.0
C11 C12 H12 126.0
Fe C12 H12 127.3
C12 C13 C14 108.50(19)
C12 C13 Fe 70.20(12)
C14 C13 Fe 68.97(10)
C12 C13 H13 125.7
C14 C13 H13 125.7
Fe C13 H13 126.7
C13 C14 C10 107.27(18)
C13 C14 C15 125.99(19)
C10 C14 C15 126.70(18)
C13 C14 Fe 69.56(10)
C10 C14 Fe 68.37(11)
C15 C14 Fe 125.38(14)
C16 C15 C14 126.0(2)
C16 C15 H15 117.0
C14 C15 H15 117.0
C15 C16 C17 122.8(2)
C15 C16 H16 118.6
C17 C16 H16 118.6
O18 C17 O19 123.5(2)
O18 C17 C16 126.5(2)
O19 C17 C16 109.9(2)
C17 O19 C20 116.69(18)
O19 C20 H20A 109.5
O19 C20 H20B 109.5
H20A C20 H20B 109.5
O19 C20 H20C 109.5
H20A C20 H20C 109.5
H20B C20 H20C 109.5
N1 C21 H21A 109.5
N1 C21 H21B 109.5
H21A C21 H21B 109.5
N1 C21 H21C 109.5
H21A C21 H21C 109.5
H21B C21 H21C 109.5
N1 C22 H22A 109.5
N1 C22 H22B 109.5
H22A C22 H22B 109.5
N1 C22 H22C 109.5
H22A C22 H22C 109.5
H22B C22 H22C 109.5

loop_
_geom_bond_atom_site_label_1
_geom_bond_atom_site_label_2
_geom_bond_distance
Fe C10 2.0140(19)
Fe C1 2.0150(19)
Fe C5 2.026(2)
Fe C14 2.0317(18)
Fe C11 2.035(2)
Fe C13 2.0397(19)
Fe C2 2.0401(19)
Fe C4 2.042(2)
Fe C12 2.052(2)
Fe C3 2.054(2)
N1 C22 1.466(3)
N1 C21 1.467(3)
N1 C9 1.482(3)
C1 C2 1.421(3)
C1 C5 1.429(3)
C1 C6 1.511(3)
C2 C3 1.421(3)
C2 H2 0.9400
C3 C4 1.414(3)
C3 H3 0.9400
C4 C5 1.414(3)
C4 H4 0.9400
C5 H5 0.9400
C6 C7 1.533(3)
C6 C8 1.533(3)
C6 H6 0.9900
C7 H7A 0.9700
C7 H7B 0.9700
C7 H7C 0.9700
C8 C9 1.547(3)
C8 H8A 0.9800
C8 H8B 0.9800
C9 C10 1.511(3)
C9 H9 0.9900
C10 C11 1.427(3)
C10 C14 1.448(3)
C11 C12 1.423(3)
C11 H11 0.9400
C12 C13 1.417(3)
C12 H12 0.9400
C13 C14 1.442(3)
C13 H13 0.9400
C14 C15 1.457(3)
C15 C16 1.321(3)
C15 H15 0.9400
C16 C17 1.469(3)
C16 H16 0.9400
C17 O18 1.203(3)
C17 O19 1.348(3)
O19 C20 1.443(3)
C20 H20A 0.9700
C20 H20B 0.9700
C20 H20C 0.9700
C21 H21A 0.9700
C21 H21B 0.9700
C21 H21C 0.9700
C22 H22A 0.9700
C22 H22B 0.9700
C22 H22C 0.9700

loop_
_geom_torsion_atom_site_label_1
_geom_torsion_atom_site_label_2
_geom_torsion_atom_site_label_3
_geom_torsion_atom_site_label_4
_geom_torsion
C10 Fe C1 C2 125.67(13)
C5 Fe C1 C2 -117.10(18)
C14 Fe C1 C2 164.59(12)
C11 Fe C1 C2 85.82(14)
C13 Fe C1 C2 179.2(2)
C4 Fe C1 C2 -80.02(13)
C12 Fe C1 C2 64.6(2)
C3 Fe C1 C2 -36.70(12)
C10 Fe C1 C5 -117.23(13)
C14 Fe C1 C5 -78.31(14)
C11 Fe C1 C5 -157.08(12)
C13 Fe C1 C5 -63.7(3)
C2 Fe C1 C5 117.10(18)
C4 Fe C1 C5 37.08(13)
C12 Fe C1 C5 -178.30(16)
C3 Fe C1 C5 80.39(13)
C10 Fe C1 C6 3.85(17)
C5 Fe C1 C6 121.1(2)
C14 Fe C1 C6 42.78(19)
C11 Fe C1 C6 -36.00(19)
C13 Fe C1 C6 57.4(3)
C2 Fe C1 C6 -121.8(2)
C4 Fe C1 C6 158.17(19)
C12 Fe C1 C6 -57.2(3)
C3 Fe C1 C6 -158.52(19)
C5 C1 C2 C3 -1.9(2)
C6 C1 C2 C3 173.84(18)
Fe C1 C2 C3 58.69(14)
C5 C1 C2 Fe -60.62(13)
C6 C1 C2 Fe 115.2(2)
C10 Fe C2 C3 172.23(12)
C1 Fe C2 C3 -120.83(18)
C5 Fe C2 C3 -81.52(14)
C14 Fe C2 C3 -156.6(2)
C11 Fe C2 C3 129.84(13)
C13 Fe C2 C3 60.0(3)
C4 Fe C2 C3 -37.59(13)
C12 Fe C2 C3 88.98(15)
C10 Fe C2 C1 -66.95(14)
C5 Fe C2 C1 39.30(12)
C14 Fe C2 C1 -35.8(3)
C11 Fe C2 C1 -109.34(13)
C13 Fe C2 C1 -179.2(2)
C4 Fe C2 C1 83.23(13)
C12 Fe C2 C1 -150.19(12)
C3 Fe C2 C1 120.83(18)
C1 C2 C3 C4 1.3(2)
Fe C2 C3 C4 58.99(14)
C1 C2 C3 Fe -57.68(14)
C10 Fe C3 C4 -138.3(2)
C1 Fe C3 C4 -82.08(13)
C5 Fe C3 C4 -37.52(12)
C14 Fe C3 C4 34.6(3)
C11 Fe C3 C4 172.66(12)
C13 Fe C3 C4 82.91(15)
C2 Fe C3 C4 -119.13(19)
C12 Fe C3 C4 127.66(13)
C10 Fe C3 C2 -19.1(3)
C1 Fe C3 C2 37.05(13)
C5 Fe C3 C2 81.62(14)
C14 Fe C3 C2 153.7(2)
C11 Fe C3 C2 -68.21(16)
C13 Fe C3 C2 -157.96(13)
C4 Fe C3 C2 119.13(19)
C12 Fe C3 C2 -113.21(14)
C2 C3 C4 C5 -0.2(2)
Fe C3 C4 C5 58.71(14)
C2 C3 C4 Fe -58.87(14)
C10 Fe C4 C5 29.3(2)
C1 Fe C4 C5 -37.74(12)
C14 Fe C4 C5 74.02(14)
C11 Fe C4 C5 -145.5(3)
C13 Fe C4 C5 120.07(13)
C2 Fe C4 C5 -81.89(13)
C12 Fe C4 C5 163.38(13)
C3 Fe C4 C5 -119.69(18)
C10 Fe C4 C3 148.98(17)
C1 Fe C4 C3 81.94(13)
C5 Fe C4 C3 119.69(18)
C14 Fe C4 C3 -166.29(12)
C11 Fe C4 C3 -25.8(4)
C13 Fe C4 C3 -120.25(13)
C2 Fe C4 C3 37.79(13)
C12 Fe C4 C3 -76.93(16)
C3 C4 C5 C1 -1.0(2)
Fe C4 C5 C1 58.41(14)
C3 C4 C5 Fe -59.46(15)
C2 C1 C5 C4 1.8(2)
C6 C1 C5 C4 -173.96(18)
Fe C1 C5 C4 -59.28(14)
C2 C1 C5 Fe 61.10(14)
C6 C1 C5 Fe -114.7(2)
C10 Fe C5 C4 -165.55(12)
C1 Fe C5 C4 120.04(18)
C14 Fe C5 C4 -122.27(13)
C11 Fe C5 C4 164.75(16)
C13 Fe C5 C4 -83.26(15)
C2 Fe C5 C4 81.11(13)
C12 Fe C5 C4 -63.3(4)
C3 Fe C5 C4 37.27(13)
C10 Fe C5 C1 74.41(14)
C14 Fe C5 C1 117.69(12)
C11 Fe C5 C1 44.7(2)
C13 Fe C5 C1 156.70(12)
C2 Fe C5 C1 -38.93(12)
C4 Fe C5 C1 -120.04(18)
C12 Fe C5 C1 176.7(3)
C3 Fe C5 C1 -82.77(13)
C2 C1 C6 C7 4.7(3)
C5 C1 C6 C7 179.68(19)
Fe C1 C6 C7 92.81(19)
C2 C1 C6 C8 -123.2(2)
C5 C1 C6 C8 51.7(3)
Fe C1 C6 C8 -35.2(2)
C1 C6 C8 C9 68.7(2)
C7 C6 C8 C9 -58.6(2)
C22 N1 C9 C10 173.64(18)
C21 N1 C9 C10 52.7(2)
C22 N1 C9 C8 -60.1(2)
C21 N1 C9 C8 178.91(18)
C6 C8 C9 N1 174.34(17)
C6 C8 C9 C10 -61.5(2)
N1 C9 C10 C11 -123.1(2)
C8 C9 C10 C11 111.9(2)
N1 C9 C10 C14 58.5(3)
C8 C9 C10 C14 -66.4(2)
N1 C9 C10 Fe 148.26(14)
C8 C9 C10 Fe 23.3(2)
C1 Fe C10 C11 -117.65(13)
C5 Fe C10 C11 -157.72(12)
C14 Fe C10 C11 117.90(17)
C13 Fe C10 C11 79.97(13)
C2 Fe C10 C11 -80.05(14)
C4 Fe C10 C11 -178.14(16)
C12 Fe C10 C11 36.68(13)
C3 Fe C10 C11 -65.9(3)
C1 Fe C10 C14 124.45(12)
C5 Fe C10 C14 84.38(13)
C11 Fe C10 C14 -117.90(17)
C13 Fe C10 C14 -37.93(11)
C2 Fe C10 C14 162.05(12)
C4 Fe C10 C14 64.0(2)
C12 Fe C10 C14 -81.21(13)
C3 Fe C10 C14 176.2(2)
C1 Fe C10 C9 1.93(18)
C5 Fe C10 C9 -38.14(19)
C14 Fe C10 C9 -122.5(2)
C11 Fe C10 C9 119.6(2)
C13 Fe C10 C9 -160.45(19)
C2 Fe C10 C9 39.53(19)
C4 Fe C10 C9 -58.6(3)
C12 Fe C10 C9 156.26(19)
C3 Fe C10 C9 53.7(3)
C14 C10 C11 C12 1.4(2)
C9 C10 C11 C12 -177.21(17)
Fe C10 C11 C12 -58.72(14)
C14 C10 C11 Fe 60.15(13)
C9 C10 C11 Fe -118.49(18)
C10 Fe C11 C12 120.90(18)
C1 Fe C11 C12 -165.09(12)
C5 Fe C11 C12 164.23(16)
C14 Fe C11 C12 81.76(13)
C13 Fe C11 C12 37.19(12)
C2 Fe C11 C12 -122.33(13)
C4 Fe C11 C12 -62.8(4)
C3 Fe C11 C12 -83.50(15)
C1 Fe C11 C10 74.01(14)
C5 Fe C11 C10 43.3(2)
C14 Fe C11 C10 -39.14(12)
C13 Fe C11 C10 -83.71(13)
C2 Fe C11 C10 116.77(13)
C4 Fe C11 C10 176.3(3)
C12 Fe C11 C10 -120.90(18)
C3 Fe C11 C10 155.60(12)
C10 C11 C12 C13 -0.8(2)
Fe C11 C12 C13 -58.45(14)
C10 C11 C12 Fe 57.69(13)
C10 Fe C12 C13 82.79(13)
C1 Fe C12 C13 150.32(17)
C5 Fe C12 C13 -25.0(4)
C14 Fe C12 C13 37.84(12)
C11 Fe C12 C13 119.94(17)
C2 Fe C12 C13 -164.99(12)
C4 Fe C12 C13 -76.29(16)
C3 Fe C12 C13 -119.78(13)
C10 Fe C12 C11 -37.15(12)
C1 Fe C12 C11 30.4(2)
C5 Fe C12 C11 -144.9(3)
C14 Fe C12 C11 -82.10(13)
C13 Fe C12 C11 -119.94(17)
C2 Fe C12 C11 75.07(14)
C4 Fe C12 C11 163.77(13)
C3 Fe C12 C11 120.27(13)
C11 C12 C13 C14 -0.2(2)
Fe C12 C13 C14 -58.48(13)
C11 C12 C13 Fe 58.26(14)
C10 Fe C13 C12 -81.64(13)
C1 Fe C13 C12 -139.5(2)
C5 Fe C13 C12 172.78(12)
C14 Fe C13 C12 -119.99(18)
C11 Fe C13 C12 -37.40(12)
C2 Fe C13 C12 39.0(3)
C4 Fe C13 C12 128.08(13)
C3 Fe C13 C12 83.73(15)
C10 Fe C13 C14 38.35(12)
C1 Fe C13 C14 -19.5(3)
C5 Fe C13 C14 -67.23(15)
C11 Fe C13 C14 82.59(13)
C2 Fe C13 C14 159.0(2)
C4 Fe C13 C14 -111.94(13)
C12 Fe C13 C14 119.99(18)
C3 Fe C13 C14 -156.29(13)
C12 C13 C14 C10 1.1(2)
Fe C13 C14 C10 -58.15(13)
C12 C13 C14 C15 178.79(18)
Fe C13 C14 C15 119.54(19)
C12 C13 C14 Fe 59.24(14)
C11 C10 C14 C13 -1.5(2)
C9 C10 C14 C13 177.05(18)
Fe C10 C14 C13 58.90(13)
C11 C10 C14 C15 -179.21(18)
C9 C10 C14 C15 -0.6(3)
Fe C10 C14 C15 -118.8(2)
C11 C10 C14 Fe -60.43(13)
C9 C10 C14 Fe 118.15(19)
C10 Fe C14 C13 -119.24(17)
C1 Fe C14 C13 172.26(12)
C5 Fe C14 C13 130.36(13)
C11 Fe C14 C13 -80.69(13)
C2 Fe C14 C13 -161.8(2)
C4 Fe C14 C13 90.14(14)
C12 Fe C14 C13 -37.00(13)
C3 Fe C14 C13 64.6(3)
C1 Fe C14 C10 -68.50(14)
C5 Fe C14 C10 -110.40(12)
C11 Fe C14 C10 38.55(11)
C13 Fe C14 C10 119.24(17)
C2 Fe C14 C10 -42.5(3)
C4 Fe C14 C10 -150.61(12)
C12 Fe C14 C10 82.25(13)
C3 Fe C14 C10 -176.1(2)
C10 Fe C14 C15 120.5(2)
C1 Fe C14 C15 52.0(2)
C5 Fe C14 C15 10.06(19)
C11 Fe C14 C15 159.0(2)
C13 Fe C14 C15 -120.3(2)
C2 Fe C14 C15 77.9(3)
C4 Fe C14 C15 -30.2(2)
C12 Fe C14 C15 -157.3(2)
C3 Fe C14 C15 -55.7(3)
C13 C14 C15 C16 -0.3(3)
C10 C14 C15 C16 177.0(2)
Fe C14 C15 C16 88.9(2)
C14 C15 C16 C17 179.51(19)
C15 C16 C17 O18 1.9(4)
C15 C16 C17 O19 -177.86(19)
O18 C17 O19 C20 -4.6(3)
C16 C17 O19 C20 175.19(18)
